data_4063252
loop_
_publ_author_name
'Le\"ila Boubekeur'
'Simon Ulmer'
'Louis Ricard'
'Nicolas M\'ezailles'
'Pascal Le Floch'

_publ_section_title
;
 A Stable Hydrido Amido Ruthenium Complex Bearing a Tridentate
 Iminophosphorane-Phosphine-Amine Ligand
;
_journal_issue 2
_journal_name_full Organometallics
_journal_page_first 315
_journal_page_last 317
_journal_paper_doi 10.1021/om050738v
_journal_volume 25
_journal_year 2006
_chemical_formula_sum 'C53 H40 N2 O P3 Ru'
_chemical_formula_weight 914.85
_chemical_name_systematic
; 
 ? 
;
_space_group_IT_number 14
_symmetry_cell_setting monoclinic
_symmetry_space_group_name_Hall '-P 2yn'
_symmetry_space_group_name_H-M 'P 1 21/n 1'
_atom_sites_solution_hydrogens geom
_atom_sites_solution_primary direct
_atom_sites_solution_secondary difmap
_audit_creation_method SHELXL-97
_cell_angle_alpha 90.00
_cell_angle_beta 94.7100(10)
_cell_angle_gamma 90.00
_cell_formula_units_Z 4
_cell_length_a 10.593
_cell_length_b 28.2020(10)
_cell_length_c 14.8160(11)
_cell_measurement_reflns_used 251
_cell_measurement_temperature 150.0(1)
_cell_measurement_theta_max 20.0
_cell_measurement_theta_min 3.0
_cell_volume 4411.2(4)
_computing_structure_refinement 'SHELXL-97 (Sheldrick, 1997)'
_computing_structure_solution 'SHELXS-97 (Sheldrick, 1990)'
_diffrn_ambient_temperature 150.0(1)
_diffrn_measured_fraction_theta_full 0.994
_diffrn_measured_fraction_theta_max 0.994
_diffrn_measurement_device_type KappaCCD
_diffrn_measurement_method 'phi and omega scans'
_diffrn_radiation_monochromator graphite
_diffrn_radiation_source 'fine-focus sealed tube'
_diffrn_radiation_type MoK\a
_diffrn_radiation_wavelength 0.71069
_diffrn_reflns_av_R_equivalents 0.0236
_diffrn_reflns_av_sigmaI/netI 0.0436
_diffrn_reflns_limit_h_max 14
_diffrn_reflns_limit_h_min -14
_diffrn_reflns_limit_k_max 36
_diffrn_reflns_limit_k_min -39
_diffrn_reflns_limit_l_max 20
_diffrn_reflns_limit_l_min -20
_diffrn_reflns_number 23649
_diffrn_reflns_theta_full 30.03
_diffrn_reflns_theta_max 30.03
_diffrn_reflns_theta_min 2.90
_exptl_absorpt_coefficient_mu 0.506
_exptl_absorpt_correction_T_max 0.9512
_exptl_absorpt_correction_T_min 0.9145
_exptl_absorpt_correction_type multi-scan
_exptl_crystal_colour vermilion
_exptl_crystal_density_diffrn 1.378
_exptl_crystal_density_method 'not measured'
_exptl_crystal_description plate
_exptl_crystal_F_000 1876
_exptl_crystal_size_max 0.18
_exptl_crystal_size_mid 0.15
_exptl_crystal_size_min 0.10
_refine_diff_density_max 0.637
_refine_diff_density_min -0.829
_refine_diff_density_rms 0.074
_refine_ls_extinction_coef 0.0010(3)
_refine_ls_extinction_expression Fc^*^=kFc[1+0.001xFc^2^\l^3^/sin(2\q)]^-1/4^
_refine_ls_extinction_method SHELXL
_refine_ls_goodness_of_fit_ref 1.055
_refine_ls_hydrogen_treatment mixed
_refine_ls_matrix_type full
_refine_ls_number_parameters 503
_refine_ls_number_reflns 12826
_refine_ls_number_restraints 0
_refine_ls_restrained_S_all 1.055
_refine_ls_R_factor_all 0.0526
_refine_ls_R_factor_gt 0.0392
_refine_ls_shift/su_max 0.001
_refine_ls_shift/su_mean 0.000
_refine_ls_structure_factor_coef Fsqd
_refine_ls_weighting_details 'calc w=1/[\s^2^(Fo^2^)+(0.0654P)^2^+0.0000P] where P=(Fo^2^+2Fc^2^)/3'
_refine_ls_weighting_scheme calc
_refine_ls_wR_factor_gt 0.1078
_refine_ls_wR_factor_ref 0.1135
_reflns_number_gt 9904
_reflns_number_total 12826
_reflns_threshold_expression >2sigma(I)
_cod_depositor_comments
;
The following automatic conversions were performed:
'_symmetry_cell_setting' value 'Monoclinic' changed to 'monoclinic'
according to '/home/saulius/struct/CIF-dictionaries/cif_core.dic'
dictionary named 'cif_core.dic' version 2.4.1 from 2010-06-29.

Automatic conversion script
Id: cif_fix_enum 1527 2010-12-29 10:47:43Z saulius 
;
_cod_original_sg_symbol_H-M 'P21/n     '
_cod_database_code 4063252

loop_
_symmetry_equiv_pos_as_xyz
'x, y, z'
'-x+1/2, y+1/2, -z+1/2'
'-x, -y, -z'
'x-1/2, -y-1/2, z-1/2'

loop_
_atom_site_label
_atom_site_type_symbol
_atom_site_fract_x
_atom_site_fract_y
_atom_site_fract_z
_atom_site_U_iso_or_equiv
_atom_site_adp_type
_atom_site_occupancy
_atom_site_symmetry_multiplicity
_atom_site_calc_flag
_atom_site_refinement_flags
Ru1 Ru 0.624902(13) 0.145872(5) 0.250246(10) 0.02392(6) Uani 1 1 d .
H1 H 0.6725(18) 0.1293(8) 0.3452(13) 0.029 Uiso 1 1 d .
P1 P 0.89487(4) 0.202789(18) 0.24549(3) 0.02521(11) Uani 1 1 d .
P2 P 0.78978(4) 0.104589(17) 0.21172(3) 0.02553(11) Uani 1 1 d .
P3 P 0.47755(4) 0.089471(18) 0.25163(3) 0.02759(11) Uani 1 1 d .
N1 N 0.74259(14) 0.20712(5) 0.23751(10) 0.0256(3) Uani 1 1 d .
N2 N 0.49920(15) 0.20028(6) 0.24921(11) 0.0281(3) Uani 1 1 d .
H2 H 0.414(2) 0.1985(8) 0.2601(14) 0.034 Uiso 1 1 d .
C1 C 0.92867(17) 0.14064(6) 0.25662(13) 0.0269(4) Uani 1 1 d .
H1A H 0.9499 0.1328 0.3212 0.032 Uiso 1 1 calc R
H1B H 1.0029 0.1328 0.2230 0.032 Uiso 1 1 calc R
C2 C 0.67719(17) 0.25064(7) 0.23994(12) 0.0260(4) Uani 1 1 d .
C3 C 0.54380(17) 0.24555(7) 0.24669(12) 0.0263(4) Uani 1 1 d .
C4 C 0.47031(18) 0.28690(7) 0.24873(13) 0.0314(4) Uani 1 1 d .
H4 H 0.3817 0.2842 0.2532 0.038 Uiso 1 1 calc R
C5 C 0.5234(2) 0.33141(7) 0.24438(14) 0.0346(4) Uani 1 1 d .
H5 H 0.4713 0.3588 0.2460 0.042 Uiso 1 1 calc R
C6 C 0.6529(2) 0.33644(8) 0.23762(15) 0.0375(5) Uani 1 1 d .
H6 H 0.6897 0.3671 0.2346 0.045 Uiso 1 1 calc R
C7 C 0.72833(18) 0.29564(7) 0.23530(14) 0.0322(4) Uani 1 1 d .
H7 H 0.8167 0.2990 0.2304 0.039 Uiso 1 1 calc R
C8 C 0.96927(17) 0.23221(7) 0.34432(13) 0.0286(4) Uani 1 1 d .
C9 C 1.0519(2) 0.26982(9) 0.34075(16) 0.0458(6) Uani 1 1 d .
H9 H 1.0742 0.2812 0.2838 0.055 Uiso 1 1 calc R
C10 C 1.1030(2) 0.29124(10) 0.42028(18) 0.0557(7) Uani 1 1 d .
H10 H 1.1615 0.3166 0.4175 0.067 Uiso 1 1 calc R
C11 C 1.0689(2) 0.27580(10) 0.50226(16) 0.0487(6) Uani 1 1 d .
H11 H 1.1014 0.2912 0.5563 0.058 Uiso 1 1 calc R
C12 C 0.9876(2) 0.23786(10) 0.50673(15) 0.0505(6) Uani 1 1 d .
H12 H 0.9662 0.2266 0.5640 0.061 Uiso 1 1 calc R
C13 C 0.9369(2) 0.21605(9) 0.42809(14) 0.0426(5) Uani 1 1 d .
H13 H 0.8802 0.1901 0.4314 0.051 Uiso 1 1 calc R
C14 C 0.97360(18) 0.22208(7) 0.14799(13) 0.0310(4) Uani 1 1 d .
C15 C 0.9034(2) 0.23786(8) 0.07092(14) 0.0349(4) Uani 1 1 d .
H15 H 0.8148 0.2429 0.0719 0.042 Uiso 1 1 calc R
C16 C 0.9626(2) 0.24631(9) -0.00804(15) 0.0459(6) Uani 1 1 d .
H16 H 0.9141 0.2565 -0.0613 0.055 Uiso 1 1 calc R
C17 C 1.0915(2) 0.23992(10) -0.00897(16) 0.0510(6) Uani 1 1 d .
H17 H 1.1320 0.2463 -0.0625 0.061 Uiso 1 1 calc R
C18 C 1.1619(2) 0.22424(10) 0.06800(17) 0.0501(6) Uani 1 1 d .
H18 H 1.2507 0.2196 0.0670 0.060 Uiso 1 1 calc R
C19 C 1.10386(19) 0.21530(8) 0.14614(15) 0.0392(5) Uani 1 1 d .
H19 H 1.1526 0.2045 0.1988 0.047 Uiso 1 1 calc R
C20 C 0.80596(18) 0.10100(7) 0.08973(13) 0.0297(4) Uani 1 1 d .
C21 C 0.6963(2) 0.08850(8) 0.03562(14) 0.0352(4) Uani 1 1 d .
H21 H 0.6208 0.0812 0.0632 0.042 Uiso 1 1 calc R
C22 C 0.6971(2) 0.08674(9) -0.05775(15) 0.0444(5) Uani 1 1 d .
H22 H 0.6233 0.0773 -0.0940 0.053 Uiso 1 1 calc R
C23 C 0.8061(2) 0.09872(10) -0.09787(16) 0.0547(7) Uani 1 1 d .
H23 H 0.8061 0.0982 -0.1620 0.066 Uiso 1 1 calc R
C24 C 0.9144(2) 0.11133(10) -0.04588(16) 0.0535(7) Uani 1 1 d .
H24 H 0.9888 0.1196 -0.0741 0.064 Uiso 1 1 calc R
C25 C 0.9151(2) 0.11199(9) 0.04740(14) 0.0410(5) Uani 1 1 d .
H25 H 0.9907 0.1200 0.0831 0.049 Uiso 1 1 calc R
C26 C 0.85174(17) 0.04749(7) 0.25319(13) 0.0288(4) Uani 1 1 d .
C27 C 0.83719(18) 0.03559(7) 0.34284(14) 0.0336(4) Uani 1 1 d .
H27 H 0.7928 0.0565 0.3793 0.040 Uiso 1 1 calc R
C28 C 0.88684(19) -0.00668(8) 0.38021(16) 0.0412(5) Uani 1 1 d .
H28 H 0.8771 -0.0142 0.4418 0.049 Uiso 1 1 calc R
C29 C 0.9500(2) -0.03750(8) 0.32716(18) 0.0461(6) Uani 1 1 d .
H29 H 0.9827 -0.0665 0.3520 0.055 Uiso 1 1 calc R
C30 C 0.9658(2) -0.02626(9) 0.23829(18) 0.0469(6) Uani 1 1 d .
H30 H 1.0102 -0.0473 0.2021 0.056 Uiso 1 1 calc R
C31 C 0.9168(2) 0.01586(8) 0.20141(16) 0.0389(5) Uani 1 1 d .
H31 H 0.9279 0.0232 0.1400 0.047 Uiso 1 1 calc R
C32 C 0.35781(18) 0.09880(7) 0.33441(14) 0.0309(4) Uani 1 1 d .
C33 C 0.3794(2) 0.13308(8) 0.40087(16) 0.0404(5) Uani 1 1 d .
H33 H 0.4543 0.1517 0.4025 0.049 Uiso 1 1 calc R
C34 C 0.2924(2) 0.14069(8) 0.46562(18) 0.0486(6) Uani 1 1 d .
H34 H 0.3081 0.1646 0.5104 0.058 Uiso 1 1 calc R
C35 C 0.1842(2) 0.11358(9) 0.46442(17) 0.0455(6) Uani 1 1 d .
H35 H 0.1251 0.1187 0.5083 0.055 Uiso 1 1 calc R
C36 C 0.16203(19) 0.07926(9) 0.39995(17) 0.0451(6) Uani 1 1 d .
H36 H 0.0876 0.0604 0.3996 0.054 Uiso 1 1 calc R
C37 C 0.24725(19) 0.07162(8) 0.33492(16) 0.0408(5) Uani 1 1 d .
H37 H 0.2303 0.0477 0.2904 0.049 Uiso 1 1 calc R
C38 C 0.37652(18) 0.08170(7) 0.14445(14) 0.0323(4) Uani 1 1 d .
C39 C 0.3067(2) 0.04060(9) 0.12127(16) 0.0425(5) Uani 1 1 d .
H39 H 0.3073 0.0148 0.1625 0.051 Uiso 1 1 calc R
C40 C 0.2368(2) 0.03770(10) 0.03818(17) 0.0503(6) Uani 1 1 d .
H40 H 0.1892 0.0099 0.0230 0.060 Uiso 1 1 calc R
C41 C 0.2355(2) 0.07443(10) -0.02234(17) 0.0504(6) Uani 1 1 d .
H41 H 0.1885 0.0718 -0.0795 0.060 Uiso 1 1 calc R
C42 C 0.3024(2) 0.11507(10) -0.00005(16) 0.0494(6) Uani 1 1 d .
H42 H 0.3007 0.1408 -0.0416 0.059 Uiso 1 1 calc R
C43 C 0.3726(2) 0.11864(8) 0.08304(15) 0.0401(5) Uani 1 1 d .
H43 H 0.4185 0.1469 0.0979 0.048 Uiso 1 1 calc R
C44 C 0.52451(17) 0.02821(7) 0.27928(14) 0.0303(4) Uani 1 1 d .
C45 C 0.53548(19) 0.01307(8) 0.36905(15) 0.0372(5) Uani 1 1 d .
H45 H 0.5103 0.0336 0.4151 0.045 Uiso 1 1 calc R
C46 C 0.5827(2) -0.03166(9) 0.39219(16) 0.0427(5) Uani 1 1 d .
H46 H 0.5918 -0.0410 0.4540 0.051 Uiso 1 1 calc R
C47 C 0.61662(19) -0.06262(8) 0.32601(17) 0.0423(5) Uani 1 1 d .
H47 H 0.6463 -0.0935 0.3419 0.051 Uiso 1 1 calc R
C48 C 0.60695(19) -0.04814(8) 0.23583(16) 0.0396(5) Uani 1 1 d .
H48 H 0.6302 -0.0691 0.1899 0.047 Uiso 1 1 calc R
C49 C 0.56327(19) -0.00295(8) 0.21334(15) 0.0358(4) Uani 1 1 d .
H49 H 0.5596 0.0071 0.1520 0.043 Uiso 1 1 calc R

loop_
_atom_site_aniso_label
_atom_site_aniso_U_11
_atom_site_aniso_U_22
_atom_site_aniso_U_33
_atom_site_aniso_U_23
_atom_site_aniso_U_13
_atom_site_aniso_U_12
Ru1 0.02533(9) 0.02114(9) 0.02507(9) -0.00148(5) 0.00067(6) 0.00004(5)
P1 0.0276(2) 0.0240(2) 0.0238(2) -0.00041(18) 0.00095(18) -0.00058(18)
P2 0.0273(2) 0.0227(2) 0.0262(2) -0.00292(18) -0.00029(18) 0.00122(18)
P3 0.0276(2) 0.0237(2) 0.0308(3) -0.0014(2) -0.00114(19) -0.00122(19)
N1 0.0273(7) 0.0219(8) 0.0279(8) -0.0010(6) 0.0028(6) -0.0023(6)
N2 0.0245(7) 0.0232(8) 0.0367(9) -0.0008(7) 0.0039(6) 0.0027(6)
C1 0.0252(9) 0.0258(10) 0.0292(9) -0.0019(7) -0.0010(7) 0.0001(7)
C2 0.0310(9) 0.0226(9) 0.0244(9) -0.0004(7) 0.0029(7) 0.0014(7)
C3 0.0307(9) 0.0262(10) 0.0224(8) 0.0005(7) 0.0042(7) 0.0021(7)
C4 0.0336(9) 0.0310(11) 0.0301(10) 0.0002(8) 0.0058(8) 0.0054(8)
C5 0.0430(11) 0.0276(11) 0.0338(10) -0.0002(8) 0.0070(9) 0.0084(9)
C6 0.0474(11) 0.0250(10) 0.0406(12) -0.0005(9) 0.0068(9) -0.0001(9)
C7 0.0326(9) 0.0287(10) 0.0357(11) 0.0014(8) 0.0058(8) -0.0015(8)
C8 0.0299(9) 0.0268(10) 0.0288(9) -0.0027(7) 0.0008(7) 0.0007(7)
C9 0.0595(14) 0.0390(13) 0.0381(12) -0.0030(10) -0.0003(10) -0.0164(11)
C10 0.0626(15) 0.0502(16) 0.0528(15) -0.0121(12) -0.0041(12) -0.0196(12)
C11 0.0430(12) 0.0589(16) 0.0421(13) -0.0215(11) -0.0094(10) 0.0090(11)
C12 0.0533(13) 0.0697(18) 0.0283(11) -0.0088(11) 0.0020(10) -0.0007(12)
C13 0.0491(12) 0.0495(14) 0.0297(11) -0.0037(10) 0.0056(9) -0.0102(11)
C14 0.0365(10) 0.0291(10) 0.0277(9) 0.0007(8) 0.0041(8) 0.0007(8)
C15 0.0374(10) 0.0375(12) 0.0296(10) 0.0023(8) 0.0017(8) 0.0038(9)
C16 0.0613(14) 0.0487(15) 0.0280(11) 0.0062(10) 0.0060(10) 0.0065(12)
C17 0.0597(14) 0.0593(17) 0.0368(12) 0.0072(11) 0.0204(11) 0.0030(12)
C18 0.0408(12) 0.0624(17) 0.0496(14) 0.0073(12) 0.0191(11) 0.0079(11)
C19 0.0348(10) 0.0454(13) 0.0377(11) 0.0078(10) 0.0053(9) 0.0019(9)
C20 0.0337(9) 0.0276(10) 0.0276(9) -0.0049(8) 0.0005(7) 0.0058(8)
C21 0.0385(11) 0.0343(11) 0.0320(10) -0.0026(8) -0.0020(8) 0.0031(9)
C22 0.0474(12) 0.0523(15) 0.0316(11) -0.0083(10) -0.0073(9) 0.0122(11)
C23 0.0604(15) 0.0752(19) 0.0287(11) -0.0072(12) 0.0044(10) 0.0200(14)
C24 0.0492(13) 0.076(2) 0.0373(12) -0.0067(12) 0.0148(10) 0.0067(13)
C25 0.0370(11) 0.0508(15) 0.0356(11) -0.0093(10) 0.0052(9) 0.0025(10)
C26 0.0254(8) 0.0272(10) 0.0326(10) -0.0033(8) -0.0046(7) 0.0044(7)
C27 0.0313(9) 0.0283(10) 0.0406(11) 0.0007(9) -0.0007(8) -0.0004(8)
C28 0.0360(10) 0.0367(12) 0.0499(13) 0.0104(10) -0.0033(9) -0.0014(9)
C29 0.0403(11) 0.0291(12) 0.0665(16) 0.0053(11) -0.0102(11) 0.0047(9)
C30 0.0442(12) 0.0364(13) 0.0589(15) -0.0073(11) -0.0030(11) 0.0125(10)
C31 0.0405(11) 0.0323(11) 0.0433(12) -0.0047(9) -0.0009(9) 0.0104(9)
C32 0.0296(9) 0.0272(10) 0.0360(10) 0.0025(8) 0.0022(8) 0.0004(8)
C33 0.0426(11) 0.0348(12) 0.0457(13) -0.0038(10) 0.0142(10) -0.0059(10)
C34 0.0591(15) 0.0368(13) 0.0533(15) -0.0021(10) 0.0246(12) -0.0001(11)
C35 0.0419(12) 0.0441(14) 0.0527(14) 0.0171(11) 0.0172(10) 0.0115(10)
C36 0.0260(10) 0.0525(15) 0.0566(15) 0.0179(12) 0.0032(10) -0.0017(9)
C37 0.0330(10) 0.0436(13) 0.0448(13) 0.0038(10) -0.0034(9) -0.0054(9)
C38 0.0311(9) 0.0330(11) 0.0317(10) -0.0069(8) -0.0048(8) 0.0012(8)
C39 0.0392(11) 0.0389(13) 0.0473(13) -0.0059(10) -0.0086(10) -0.0004(9)
C40 0.0418(12) 0.0492(15) 0.0567(15) -0.0203(12) -0.0142(11) -0.0003(11)
C41 0.0437(12) 0.0601(17) 0.0441(14) -0.0178(12) -0.0161(10) 0.0128(11)
C42 0.0533(14) 0.0521(16) 0.0405(13) -0.0020(11) -0.0107(10) 0.0120(12)
C43 0.0442(11) 0.0355(12) 0.0387(12) -0.0037(9) -0.0079(9) 0.0018(9)
C44 0.0282(9) 0.0253(10) 0.0372(10) -0.0006(8) 0.0009(8) -0.0037(7)
C45 0.0382(10) 0.0340(12) 0.0400(11) 0.0015(9) 0.0067(9) 0.0032(9)
C46 0.0425(11) 0.0402(13) 0.0468(13) 0.0123(10) 0.0115(10) 0.0060(10)
C47 0.0358(11) 0.0308(11) 0.0615(15) 0.0082(10) 0.0107(10) 0.0033(9)
C48 0.0355(10) 0.0305(11) 0.0526(14) -0.0048(10) 0.0034(9) 0.0022(9)
C49 0.0387(11) 0.0309(11) 0.0373(11) -0.0011(9) 0.0010(9) -0.0023(9)

loop_
_atom_type_symbol
_atom_type_description
_atom_type_scat_dispersion_real
_atom_type_scat_dispersion_imag
_atom_type_scat_source
C C 0.0033 0.0016 'International Tables Vol C Tables 4.2.6.8 and 6.1.1.4'
H H 0.0000 0.0000 'International Tables Vol C Tables 4.2.6.8 and 6.1.1.4'
N N 0.0061 0.0033 'International Tables Vol C Tables 4.2.6.8 and 6.1.1.4'
P P 0.1023 0.0942 'International Tables Vol C Tables 4.2.6.8 and 6.1.1.4'
Ru Ru -1.2594 0.8363 'International Tables Vol C Tables 4.2.6.8 and 6.1.1.4'
O O 0.0106 0.0060 'International Tables Vol C Tables 4.2.6.8 and 6.1.1.4'

loop_
_geom_angle_atom_site_label_1
_geom_angle_atom_site_label_2
_geom_angle_atom_site_label_3
_geom_angle
N2 Ru1 N1 77.09(6)
N2 Ru1 P2 157.91(5)
N1 Ru1 P2 85.66(4)
N2 Ru1 P3 94.59(5)
N1 Ru1 P3 170.54(4)
P2 Ru1 P3 101.245(19)
N2 Ru1 H1 113.8(8)
N1 Ru1 H1 100.2(8)
P2 Ru1 H1 82.5(7)
P3 Ru1 H1 87.3(8)
N1 P1 C1 105.77(8)
N1 P1 C8 113.07(8)
C1 P1 C8 107.69(9)
N1 P1 C14 116.26(9)
C1 P1 C14 105.40(9)
C8 P1 C14 108.05(9)
C26 P2 C20 102.89(9)
C26 P2 C1 96.29(9)
C20 P2 C1 104.29(9)
C26 P2 Ru1 130.29(7)
C20 P2 Ru1 115.04(6)
C1 P2 Ru1 103.73(6)
C44 P3 C38 101.94(9)
C44 P3 C32 99.99(9)
C38 P3 C32 101.85(9)
C44 P3 Ru1 119.77(6)
C38 P3 Ru1 115.59(7)
C32 P3 Ru1 114.98(7)
C2 N1 P1 123.66(13)
C2 N1 Ru1 114.05(11)
P1 N1 Ru1 121.13(9)
C3 N2 Ru1 118.65(12)
C3 N2 H2 113.4(14)
Ru1 N2 H2 127.1(14)
P1 C1 P2 110.74(10)
P1 C1 H1A 109.5
P2 C1 H1A 109.5
P1 C1 H1B 109.5
P2 C1 H1B 109.5
H1A C1 H1B 108.1
C7 C2 N1 126.97(17)
C7 C2 C3 119.21(17)
N1 C2 C3 113.82(16)
N2 C3 C4 125.69(17)
N2 C3 C2 116.24(16)
C4 C3 C2 118.05(17)
C5 C4 C3 121.75(18)
C5 C4 H4 119.1
C3 C4 H4 119.1
C4 C5 C6 120.31(19)
C4 C5 H5 119.8
C6 C5 H5 119.8
C5 C6 C7 119.0(2)
C5 C6 H6 120.5
C7 C6 H6 120.5
C2 C7 C6 121.65(18)
C2 C7 H7 119.2
C6 C7 H7 119.2
C9 C8 C13 119.33(19)
C9 C8 P1 123.93(16)
C13 C8 P1 116.72(15)
C8 C9 C10 120.3(2)
C8 C9 H9 119.9
C10 C9 H9 119.9
C11 C10 C9 120.1(2)
C11 C10 H10 120.0
C9 C10 H10 120.0
C10 C11 C12 120.1(2)
C10 C11 H11 119.9
C12 C11 H11 119.9
C11 C12 C13 120.3(2)
C11 C12 H12 119.9
C13 C12 H12 119.9
C12 C13 C8 119.8(2)
C12 C13 H13 120.1
C8 C13 H13 120.1
C15 C14 C19 119.55(18)
C15 C14 P1 120.23(15)
C19 C14 P1 119.71(15)
C14 C15 C16 119.96(19)
C14 C15 H15 120.0
C16 C15 H15 120.0
C17 C16 C15 120.1(2)
C17 C16 H16 120.0
C15 C16 H16 120.0
C16 C17 C18 120.1(2)
C16 C17 H17 120.0
C18 C17 H17 120.0
C19 C18 C17 120.2(2)
C19 C18 H18 119.9
C17 C18 H18 119.9
C18 C19 C14 120.1(2)
C18 C19 H19 119.9
C14 C19 H19 119.9
C25 C20 C21 118.54(19)
C25 C20 P2 125.41(15)
C21 C20 P2 115.96(15)
C22 C21 C20 120.5(2)
C22 C21 H21 119.8
C20 C21 H21 119.8
C23 C22 C21 119.7(2)
C23 C22 H22 120.2
C21 C22 H22 120.2
C24 C23 C22 120.7(2)
C24 C23 H23 119.7
C22 C23 H23 119.7
C23 C24 C25 119.9(2)
C23 C24 H24 120.0
C25 C24 H24 120.0
C24 C25 C20 120.7(2)
C24 C25 H25 119.7
C20 C25 H25 119.7
C27 C26 C31 117.99(19)
C27 C26 P2 117.98(15)
C31 C26 P2 123.99(16)
C26 C27 C28 121.1(2)
C26 C27 H27 119.5
C28 C27 H27 119.5
C29 C28 C27 119.7(2)
C29 C28 H28 120.2
C27 C28 H28 120.2
C30 C29 C28 120.1(2)
C30 C29 H29 120.0
C28 C29 H29 120.0
C29 C30 C31 120.1(2)
C29 C30 H30 119.9
C31 C30 H30 119.9
C30 C31 C26 121.0(2)
C30 C31 H31 119.5
C26 C31 H31 119.5
C33 C32 C37 117.86(19)
C33 C32 P3 119.16(15)
C37 C32 P3 122.94(17)
C32 C33 C34 121.0(2)
C32 C33 H33 119.5
C34 C33 H33 119.5
C35 C34 C33 120.0(2)
C35 C34 H34 120.0
C33 C34 H34 120.0
C36 C35 C34 119.8(2)
C36 C35 H35 120.1
C34 C35 H35 120.1
C35 C36 C37 120.7(2)
C35 C36 H36 119.7
C37 C36 H36 119.7
C36 C37 C32 120.7(2)
C36 C37 H37 119.7
C32 C37 H37 119.7
C43 C38 C39 118.37(19)
C43 C38 P3 117.33(16)
C39 C38 P3 124.29(17)
C40 C39 C38 119.9(2)
C40 C39 H39 120.0
C38 C39 H39 120.0
C41 C40 C39 120.9(2)
C41 C40 H40 119.6
C39 C40 H40 119.6
C40 C41 C42 119.8(2)
C40 C41 H41 120.1
C42 C41 H41 120.1
C41 C42 C43 120.1(2)
C41 C42 H42 119.9
C43 C42 H42 119.9
C38 C43 C42 121.0(2)
C38 C43 H43 119.5
C42 C43 H43 119.5
C45 C44 C49 117.87(19)
C45 C44 P3 120.12(16)
C49 C44 P3 121.65(16)
C46 C45 C44 120.9(2)
C46 C45 H45 119.5
C44 C45 H45 119.5
C47 C46 C45 120.5(2)
C47 C46 H46 119.7
C45 C46 H46 119.7
C46 C47 C48 119.5(2)
C46 C47 H47 120.2
C48 C47 H47 120.2
C49 C48 C47 119.8(2)
C49 C48 H48 120.1
C47 C48 H48 120.1
C48 C49 C44 121.3(2)
C48 C49 H49 119.3
C44 C49 H49 119.3

loop_
_geom_bond_atom_site_label_1
_geom_bond_atom_site_label_2
_geom_bond_distance
Ru1 N2 2.0309(16)
Ru1 N1 2.1476(15)
Ru1 P2 2.2125(5)
Ru1 P3 2.2298(5)
Ru1 H1 1.53(2)
P1 N1 1.6124(15)
P1 C1 1.7938(19)
P1 C8 1.8066(19)
P1 C14 1.8101(19)
P2 C26 1.826(2)
P2 C20 1.8324(19)
P2 C1 1.8655(19)
P3 C44 1.835(2)
P3 C38 1.854(2)
P3 C32 1.854(2)
N1 C2 1.411(2)
N2 C3 1.363(2)
N2 H2 0.93(2)
C1 H1A 0.9900
C1 H1B 0.9900
C2 C7 1.384(3)
C2 C3 1.432(3)
C3 C4 1.404(3)
C4 C5 1.379(3)
C4 H4 0.9500
C5 C6 1.391(3)
C5 H5 0.9500
C6 C7 1.403(3)
C6 H6 0.9500
C7 H7 0.9500
C8 C9 1.379(3)
C8 C13 1.391(3)
C9 C10 1.393(3)
C9 H9 0.9500
C10 C11 1.366(4)
C10 H10 0.9500
C11 C12 1.379(4)
C11 H11 0.9500
C12 C13 1.386(3)
C12 H12 0.9500
C13 H13 0.9500
C14 C15 1.384(3)
C14 C19 1.395(3)
C15 C16 1.393(3)
C15 H15 0.9500
C16 C17 1.378(3)
C16 H16 0.9500
C17 C18 1.383(3)
C17 H17 0.9500
C18 C19 1.378(3)
C18 H18 0.9500
C19 H19 0.9500
C20 C25 1.395(3)
C20 C21 1.402(3)
C21 C22 1.385(3)
C21 H21 0.9500
C22 C23 1.383(4)
C22 H22 0.9500
C23 C24 1.376(4)
C23 H23 0.9500
C24 C25 1.382(3)
C24 H24 0.9500
C25 H25 0.9500
C26 C27 1.391(3)
C26 C31 1.395(3)
C27 C28 1.399(3)
C27 H27 0.9500
C28 C29 1.381(3)
C28 H28 0.9500
C29 C30 1.378(4)
C29 H29 0.9500
C30 C31 1.390(3)
C30 H30 0.9500
C31 H31 0.9500
C32 C33 1.386(3)
C32 C37 1.400(3)
C33 C34 1.400(3)
C33 H33 0.9500
C34 C35 1.377(3)
C34 H34 0.9500
C35 C36 1.367(4)
C35 H35 0.9500
C36 C37 1.390(3)
C36 H36 0.9500
C37 H37 0.9500
C38 C43 1.382(3)
C38 C39 1.402(3)
C39 C40 1.386(3)
C39 H39 0.9500
C40 C41 1.369(4)
C40 H40 0.9500
C41 C42 1.373(4)
C41 H41 0.9500
C42 C43 1.388(3)
C42 H42 0.9500
C43 H43 0.9500
C44 C45 1.393(3)
C44 C49 1.401(3)
C45 C46 1.390(3)
C45 H45 0.9500
C46 C47 1.382(3)
C46 H46 0.9500
C47 C48 1.393(3)
C47 H47 0.9500
C48 C49 1.387(3)
C48 H48 0.9500
C49 H49 0.9500
